data_2107348
loop_
_publ_author_name
'Borene, J.'
'Solery, J.P.'

_publ_section_title
;
 Structure cristalline de sulfates doubles hydrates de Wyrouboff
;
_journal_name_full 'Acta Crystallographica B (24,1968-38,1982)'
_journal_page_first 2687
_journal_page_last 2694
_journal_volume 28
_journal_year 1972
_chemical_formula_sum 'H3 K2 Mn O9.5 S2'
_chemical_name_systematic 'K2 Mn (S O4)2 (H2 O)1.5'
_space_group_IT_number 14
_symmetry_space_group_name_Hall '-P 2yn'
_symmetry_space_group_name_H-M 'P 1 21/n 1'
_cell_angle_alpha 90
_cell_angle_beta 104.5
_cell_angle_gamma 90
_cell_formula_units_Z 8
_cell_length_a 19.5
_cell_length_b 9.72
_cell_length_c 9.63
_cell_volume 1767.131
_citation_journal_id_ASTM ACBCAR
_cod_data_source_file Borene_ACBCAR_1972_571.cif
_cod_data_source_block H3K2Mn1O9.5S2
_cod_original_sg_symbol_Hall '-P 2ybc (x-z,y,z)'
_cod_original_formula_sum 'H3 K2 Mn1 O9.5 S2'
_cod_database_code 2107348

loop_
_symmetry_equiv_pos_as_xyz
x,y,z
-x+1/2,y+1/2,-z+1/2
-x,-y,-z
x-1/2,-y-1/2,z-1/2

loop_
_atom_site_label
_atom_site_type_symbol
_atom_site_fract_x
_atom_site_fract_y
_atom_site_fract_z
_atom_site_occupancy
_atom_site_U_iso_or_equiv
Mn1 Mn+2 0.7299 0.0082 0.2827 1 0.0
O15 O-2 0.322 0.186 0.139 1 0.0
O4 O-2 0.267 0.326 0.398 1 0.0
S2 S+6 0.2863 0.287 0.545 1 0.0
O2 O-2 0.653 0.435 0.176 1 0.0
S3 S+6 0.2253 0.708 0.5014 1 0.0
O12 O-2 0.114 0.46 0.077 1 0.0
Mn2 Mn+2 0.6034 0.4397 0.3799 1 0.0
O17 O-2 0.233 0.334 0.62 1 0.0
K4 K+1 0.1271 0.412 0.3825 1 0.0
K3 K+1 0.423 0.232 0.3803 1 0.0
O18 O-2 0.422 0.391 0.019 1 0.0
O13 O-2 0.304 0.15 0.888 1 0.0
O7 O-2 0.232 0.854 0.524 1 0.0
K2 K+1 0.2663 0.538 0.214 1 0.0
O3 O-2 0.447 0.748 0.686 1 0.0
O5 O-2 0.417 0.526 0.408 1 0.0
O9 O-2 0.388 0.647 0.188 1 0.0
O14 O-2 0.289 0.133 0.555 1 0.0
O10 O-2 0.296 0.655 0.507 1 0.0
K1 K+1 0.0547 0.7 0.6562 1 0.0
O11 O-2 0.492 0.058 0.167 1 0.0
O8 O-2 0.499 0.54 0.257 1 0.0
O1 O-2 0.354 0.348 0.61 1 0.0
O16 O-2 0.069 0.289 0.576 1 0.0
S4 S+6 0.5568 0.146 0.2045 1 0.0
O19 O-2 0.116 0.448 0.765 1 0.0
S1 S+6 0.4451 0.615 0.307 1 0.0
O6 O-2 0.475 0.746 0.374 1 0.0
